data_7251058
loop_
_publ_author_name
'Al-Wahaibi, Lamya H.'
'Blacque, Olivier'
'Al-Mutairi, Aamal A'
'El-Emam, Ali A.'
'Gomila, Rosa Maria'
'Frontera, Antonio'
'Tiekink, Edward R. T.'

_publ_section_title
;
 Beyond hydrogen bonds: unveiling the structure-directing role of side-on
 X&#x00B7;&#x00B7;&#x00B7;\p interactions in adamantane-thiourea crystals
;
_journal_name_full CrystEngComm
_journal_paper_doi 10.1039/D5CE00817D
_journal_year 2025
_chemical_formula_moiety 'C18 H23 N3 O S'
_chemical_formula_sum 'C18 H23 N3 O S'
_chemical_formula_weight 329.45
_space_group_crystal_system monoclinic
_space_group_IT_number 14
_space_group_name_Hall '-P 2yn'
_space_group_name_H-M_alt 'P 1 21/n 1'
_atom_sites_solution_hydrogens mixed
_atom_sites_solution_primary direct
_atom_sites_solution_secondary difmap
_audit_creation_method SHELXL-2019/3
_audit_update_record
;
2025-08-21 deposited with the CCDC.	2025-10-17 downloaded from the CCDC.
;
_cell_angle_alpha 90
_cell_angle_beta 102.641(2)
_cell_angle_gamma 90
_cell_formula_units_Z 4
_cell_length_a 14.2535(3)
_cell_length_b 6.5278(2)
_cell_length_c 18.3623(4)
_cell_measurement_reflns_used 16945
_cell_measurement_temperature 160(2)
_cell_measurement_theta_max 79.1020
_cell_measurement_theta_min 3.5960
_cell_volume 1667.09(7)
_computing_cell_refinement 'CrysAlisPRO (OD, 2024)'
_computing_data_collection 'CrysAlisPRO (OD, 2024)'
_computing_data_reduction 'CrysAlisPRO (OD, 2024)'
_computing_molecular_graphics 'ORTEP-3 for Windows (Farrugia, 2012)'
_computing_publication_material 'SHELXL-2019/3 (Sheldrick, 2015b)'
_computing_structure_refinement 'SHELXL-2019/3 (Sheldrick, 2015b)'
_computing_structure_solution 'SHELXS (Sheldrick, 2015a)'
_diffrn_ambient_environment N~2~
_diffrn_ambient_temperature 160(2)
_diffrn_detector 'Hybrid Pixel Array Detector'
_diffrn_detector_area_resol_mean 10.0000
_diffrn_detector_type HyPix
_diffrn_measured_fraction_theta_full 1.000
_diffrn_measured_fraction_theta_max 0.993
_diffrn_measurement_device 'four-circle diffractometer'
_diffrn_measurement_device_type 'XtaLAB Synergy, Dualflex, HyPix'
_diffrn_measurement_method '\w scans'
_diffrn_radiation_type CuK\a
_diffrn_radiation_wavelength 1.54184
_diffrn_reflns_av_unetI/netI 0.0187
_diffrn_reflns_Laue_measured_fraction_full 1.000
_diffrn_reflns_Laue_measured_fraction_max 0.993
_diffrn_reflns_limit_h_max 17
_diffrn_reflns_limit_h_min -17
_diffrn_reflns_limit_k_max 8
_diffrn_reflns_limit_k_min -8
_diffrn_reflns_limit_l_max 22
_diffrn_reflns_limit_l_min -22
_diffrn_reflns_number 40669
_diffrn_reflns_point_group_measured_fraction_full 1.000
_diffrn_reflns_point_group_measured_fraction_max 0.993
_diffrn_reflns_theta_full 67.684
_diffrn_reflns_theta_max 74.626
_diffrn_reflns_theta_min 3.571
_exptl_absorpt_coefficient_mu 1.782
_exptl_absorpt_correction_T_max 0.929
_exptl_absorpt_correction_T_min 0.634
_exptl_absorpt_correction_type analytical
_exptl_absorpt_process_details
;
CrysAlisPro 1.171.43.143a (Rigaku Oxford Diffraction, 2024)
Analytical numeric absorption correction using a multifaceted crystal
model based on expressions derived by R.C. Clark & J.S. Reid.
(Clark, R. C. & Reid, J. S. (1995). Acta Cryst. A51, 887-897)
Empirical absorption correction using spherical harmonics,
implemented in SCALE3 ABSPACK scaling algorithm.
;
_exptl_crystal_colour colourless
_exptl_crystal_density_diffrn 1.313
_exptl_crystal_description plate
_exptl_crystal_F_000 704
_exptl_crystal_size_max 0.330
_exptl_crystal_size_mid 0.115
_exptl_crystal_size_min 0.043
_refine_diff_density_max 0.283
_refine_diff_density_min -0.229
_refine_diff_density_rms 0.043
_refine_ls_extinction_method none
_refine_ls_goodness_of_fit_ref 1.057
_refine_ls_hydrogen_treatment mixed
_refine_ls_matrix_type full
_refine_ls_number_parameters 221
_refine_ls_number_reflns 40669
_refine_ls_number_restraints 0
_refine_ls_restrained_S_all 1.057
_refine_ls_R_factor_all 0.0377
_refine_ls_R_factor_gt 0.0353
_refine_ls_shift/su_max 0.001
_refine_ls_shift/su_mean 0.000
_refine_ls_structure_factor_coef Fsqd
_refine_ls_weighting_details 'w=1/[\s^2^(Fo^2^)+(0.0576P)^2^+0.2719P] where P=(Fo^2^+2Fc^2^)/3'
_refine_ls_weighting_scheme calc
_refine_ls_wR_factor_gt 0.0954
_refine_ls_wR_factor_ref 0.0973
_reflns_Friedel_coverage 0.000
_reflns_number_gt 37646
_reflns_number_total 40669
_reflns_threshold_expression 'I > 2\s(I)'
_cod_data_source_file d5ce00817d2.cif
_cod_data_source_block shelx
_cod_original_sg_symbol_H-M 'P 21/n'
_cod_database_code 7251058
_shelx_shelxl_version_number 2019/3
_shelx_space_group_comment
;
The symmetry employed for this shelxl refinement is uniquely defined
by the following loop, which should always be used as a source of
symmetry information in preference to the above space-group names.
They are only intended as comments.
;
_shelx_estimated_absorpt_t_min 0.591
_shelx_estimated_absorpt_t_max 0.927

loop_
_space_group_symop_operation_xyz
'x, y, z'
'-x+1/2, y+1/2, -z+1/2'
'-x, -y, -z'
'x-1/2, -y-1/2, z-1/2'

loop_
_atom_site_label
_atom_site_type_symbol
_atom_site_fract_x
_atom_site_fract_y
_atom_site_fract_z
_atom_site_U_iso_or_equiv
_atom_site_adp_type
_atom_site_occupancy
_atom_site_site_symmetry_order
_atom_site_calc_flag
_atom_site_refinement_flags_posn
_atom_site_refinement_flags_adp
_atom_site_refinement_flags_occupancy
_atom_site_disorder_assembly
_atom_site_disorder_group
S1 S 0.68709(2) -0.20262(7) 0.36419(2) 0.03213(15) Uani 1 1 d . . . . .
O1 O 1.09198(7) 0.26365(19) 0.60787(6) 0.0270(3) Uani 1 1 d . . . . .
H1O H 1.149(2) 0.284(4) 0.6255(13) 0.051(6) Uiso 1 1 d . . . . .
N1 N 0.64049(8) 0.1506(2) 0.42559(7) 0.0239(3) Uani 1 1 d . . . . .
H1N H 0.6642(14) 0.250(4) 0.4509(11) 0.029(5) Uiso 1 1 d . . . . .
N2 N 0.79657(9) 0.0497(2) 0.45737(7) 0.0255(3) Uani 1 1 d . . . . .
H2N H 0.8402(15) -0.037(4) 0.4531(10) 0.032(5) Uiso 1 1 d . . . . .
N3 N 0.81782(8) 0.2281(2) 0.49743(6) 0.0220(3) Uani 1 1 d . . . . .
C1 C 0.70583(10) 0.0121(3) 0.41736(8) 0.0233(3) Uani 1 1 d . . . . .
C2 C 0.54199(9) 0.1834(2) 0.38035(7) 0.0197(3) Uani 1 1 d . . . . .
C3 C 0.50262(10) 0.3684(3) 0.41547(7) 0.0230(3) Uani 1 1 d . . . . .
H3A H 0.545409 0.487785 0.415281 0.028 Uiso 1 1 calc R U . . .
H3B H 0.500917 0.337199 0.467923 0.028 Uiso 1 1 calc R U . . .
C4 C 0.40083(10) 0.4203(3) 0.37142(8) 0.0249(3) Uani 1 1 d . . . . .
H4 H 0.375665 0.541425 0.394492 0.030 Uiso 1 1 calc R U . . .
C5 C 0.33492(10) 0.2361(3) 0.37276(8) 0.0283(3) Uani 1 1 d . . . . .
H5A H 0.269169 0.268427 0.344429 0.034 Uiso 1 1 calc R U . . .
H5B H 0.331635 0.204587 0.424886 0.034 Uiso 1 1 calc R U . . .
C6 C 0.37398(9) 0.0506(3) 0.33794(8) 0.0246(3) Uani 1 1 d . . . . .
H6 H 0.330752 -0.069625 0.338734 0.030 Uiso 1 1 calc R U . . .
C7 C 0.47583(9) -0.0007(2) 0.38261(8) 0.0228(3) Uani 1 1 d . . . . .
H7A H 0.473873 -0.032606 0.434965 0.027 Uiso 1 1 calc R U . . .
H7B H 0.500813 -0.122289 0.360779 0.027 Uiso 1 1 calc R U . . .
C8 C 0.54553(9) 0.2352(3) 0.29958(7) 0.0215(3) Uani 1 1 d . . . . .
H8A H 0.571795 0.117472 0.276466 0.026 Uiso 1 1 calc R U . . .
H8B H 0.588107 0.354554 0.298721 0.026 Uiso 1 1 calc R U . . .
C9 C 0.44342(10) 0.2845(2) 0.25536(8) 0.0221(3) Uani 1 1 d . . . . .
H9 H 0.445365 0.316656 0.202464 0.027 Uiso 1 1 calc R U . . .
C10 C 0.40500(10) 0.4700(3) 0.29053(8) 0.0248(3) Uani 1 1 d . . . . .
H10A H 0.339907 0.505351 0.261619 0.030 Uiso 1 1 calc R U . . .
H10B H 0.447539 0.589424 0.289534 0.030 Uiso 1 1 calc R U . . .
C11 C 0.37842(9) 0.0994(3) 0.25716(8) 0.0241(3) Uani 1 1 d . . . . .
H11A H 0.403821 -0.020458 0.234613 0.029 Uiso 1 1 calc R U . . .
H11B H 0.312972 0.128973 0.227632 0.029 Uiso 1 1 calc R U . . .
C12 C 0.90741(9) 0.2535(2) 0.52661(7) 0.0207(3) Uani 1 1 d . . . . .
H12 H 0.951581 0.149667 0.520176 0.025 Uiso 1 1 calc R U . . .
C13 C 0.94379(9) 0.4356(2) 0.56920(7) 0.0193(3) Uani 1 1 d . . . . .
C14 C 0.88774(9) 0.6102(3) 0.57112(7) 0.0226(3) Uani 1 1 d . . . . .
H14 H 0.822585 0.611052 0.544509 0.027 Uiso 1 1 calc R U . . .
C15 C 0.92555(11) 0.7816(3) 0.61110(8) 0.0254(3) Uani 1 1 d . . . . .
H15 H 0.886386 0.898634 0.612538 0.031 Uiso 1 1 calc R U . . .
C16 C 1.02169(11) 0.7819(3) 0.64940(8) 0.0254(3) Uani 1 1 d . . . . .
H16 H 1.048110 0.900192 0.676399 0.031 Uiso 1 1 calc R U . . .
C17 C 1.07861(9) 0.6111(3) 0.64826(7) 0.0230(3) Uani 1 1 d . . . . .
H17 H 1.143931 0.611980 0.674474 0.028 Uiso 1 1 calc R U . . .
C18 C 1.04013(9) 0.4381(2) 0.60870(7) 0.0203(3) Uani 1 1 d . . . . .

loop_
_atom_site_aniso_label
_atom_site_aniso_U_11
_atom_site_aniso_U_22
_atom_site_aniso_U_33
_atom_site_aniso_U_23
_atom_site_aniso_U_13
_atom_site_aniso_U_12
S1 0.0194(2) 0.0260(3) 0.0463(3) -0.01622(17) -0.00322(15) 0.00377(14)
O1 0.0178(5) 0.0255(6) 0.0349(6) -0.0071(5) -0.0003(4) 0.0031(4)
N1 0.0192(5) 0.0220(8) 0.0272(6) -0.0084(5) -0.0023(5) 0.0018(5)
N2 0.0187(6) 0.0224(7) 0.0321(6) -0.0080(5) -0.0017(5) 0.0041(5)
N3 0.0202(6) 0.0202(7) 0.0237(6) -0.0036(5) 0.0005(4) 0.0005(5)
C1 0.0203(6) 0.0222(8) 0.0254(7) -0.0018(6) 0.0004(5) 0.0012(6)
C2 0.0162(6) 0.0189(8) 0.0224(6) -0.0030(5) 0.0006(5) 0.0020(5)
C3 0.0228(6) 0.0218(8) 0.0239(6) -0.0058(6) 0.0039(5) 0.0027(6)
C4 0.0225(6) 0.0233(9) 0.0292(7) -0.0039(6) 0.0062(5) 0.0070(6)
C5 0.0198(6) 0.0344(10) 0.0320(7) 0.0008(7) 0.0086(6) 0.0032(6)
C6 0.0178(6) 0.0228(9) 0.0327(7) 0.0003(6) 0.0041(5) -0.0029(6)
C7 0.0223(6) 0.0201(8) 0.0251(6) 0.0003(6) 0.0031(5) 0.0001(6)
C8 0.0173(6) 0.0223(8) 0.0254(7) -0.0033(6) 0.0055(5) -0.0003(5)
C9 0.0220(6) 0.0231(9) 0.0204(6) 0.0000(5) 0.0027(5) 0.0012(5)
C10 0.0222(6) 0.0212(8) 0.0295(7) 0.0004(6) 0.0020(5) 0.0042(6)
C11 0.0188(6) 0.0236(9) 0.0271(7) -0.0040(6) -0.0010(5) 0.0004(6)
C12 0.0193(6) 0.0210(8) 0.0215(6) -0.0005(6) 0.0035(5) 0.0025(5)
C13 0.0200(6) 0.0207(8) 0.0176(6) 0.0007(5) 0.0052(5) -0.0005(5)
C14 0.0219(6) 0.0237(9) 0.0224(6) 0.0007(6) 0.0051(5) 0.0012(6)
C15 0.0304(7) 0.0197(9) 0.0276(7) 0.0005(6) 0.0094(6) 0.0030(6)
C16 0.0328(8) 0.0198(9) 0.0245(7) -0.0037(6) 0.0079(6) -0.0060(6)
C17 0.0219(6) 0.0253(9) 0.0216(6) -0.0013(6) 0.0041(5) -0.0039(6)
C18 0.0206(6) 0.0212(8) 0.0198(6) 0.0004(5) 0.0061(5) 0.0007(5)

loop_
_atom_type_symbol
_atom_type_description
_atom_type_scat_dispersion_real
_atom_type_scat_dispersion_imag
_atom_type_scat_source
C C 0.0181 0.0091 'International Tables Vol C Tables 4.2.6.8 and 6.1.1.4'
H H 0.0000 0.0000 'International Tables Vol C Tables 4.2.6.8 and 6.1.1.4'
N N 0.0311 0.0180 'International Tables Vol C Tables 4.2.6.8 and 6.1.1.4'
O O 0.0492 0.0322 'International Tables Vol C Tables 4.2.6.8 and 6.1.1.4'
S S 0.3331 0.5567 'International Tables Vol C Tables 4.2.6.8 and 6.1.1.4'

loop_
_exptl_crystal_face_index_h
_exptl_crystal_face_index_k
_exptl_crystal_face_index_l
_exptl_crystal_face_perp_dist
-1 0 1 0.0253
1 0 -1 0.0173
1 0 1 0.0505
-1 0 -1 0.0545
0 -1 0 0.1648
0 1 0 0.1648
0 0 -1 0.0542
0 0 1 0.0592

loop_
_geom_angle_atom_site_label_1
_geom_angle_atom_site_label_2
_geom_angle_atom_site_label_3
_geom_angle
_geom_angle_site_symmetry_1
_geom_angle_site_symmetry_3
_geom_angle_publ_flag
C18 O1 H1O 111.1(19) . . ?
C1 N1 C2 129.46(13) . . ?
C1 N1 H1N 112.8(14) . . ?
C2 N1 H1N 115.0(14) . . ?
C1 N2 N3 120.85(13) . . ?
C1 N2 H2N 117.1(13) . . ?
N3 N2 H2N 121.8(13) . . ?
C12 N3 N2 114.55(13) . . ?
N1 C1 N2 114.96(14) . . ?
N1 C1 S1 126.95(11) . . ?
N2 C1 S1 118.08(11) . . ?
N1 C2 C3 105.50(11) . . ?
N1 C2 C8 110.27(11) . . ?
C3 C2 C8 109.02(12) . . ?
N1 C2 C7 112.61(12) . . ?
C3 C2 C7 108.79(12) . . ?
C8 C2 C7 110.47(11) . . ?
C2 C3 C4 110.05(11) . . ?
C2 C3 H3A 109.7 . . ?
C4 C3 H3A 109.7 . . ?
C2 C3 H3B 109.7 . . ?
C4 C3 H3B 109.7 . . ?
H3A C3 H3B 108.2 . . ?
C5 C4 C10 109.64(12) . . ?
C5 C4 C3 109.32(13) . . ?
C10 C4 C3 108.92(11) . . ?
C5 C4 H4 109.6 . . ?
C10 C4 H4 109.6 . . ?
C3 C4 H4 109.6 . . ?
C4 C5 C6 109.53(12) . . ?
C4 C5 H5A 109.8 . . ?
C6 C5 H5A 109.8 . . ?
C4 C5 H5B 109.8 . . ?
C6 C5 H5B 109.8 . . ?
H5A C5 H5B 108.2 . . ?
C5 C6 C11 109.65(13) . . ?
C5 C6 C7 109.65(12) . . ?
C11 C6 C7 109.09(11) . . ?
C5 C6 H6 109.5 . . ?
C11 C6 H6 109.5 . . ?
C7 C6 H6 109.5 . . ?
C2 C7 C6 109.19(12) . . ?
C2 C7 H7A 109.8 . . ?
C6 C7 H7A 109.8 . . ?
C2 C7 H7B 109.8 . . ?
C6 C7 H7B 109.8 . . ?
H7A C7 H7B 108.3 . . ?
C2 C8 C9 109.24(10) . . ?
C2 C8 H8A 109.8 . . ?
C9 C8 H8A 109.8 . . ?
C2 C8 H8B 109.8 . . ?
C9 C8 H8B 109.8 . . ?
H8A C8 H8B 108.3 . . ?
C11 C9 C10 110.03(12) . . ?
C11 C9 C8 109.35(12) . . ?
C10 C9 C8 109.15(11) . . ?
C11 C9 H9 109.4 . . ?
C10 C9 H9 109.4 . . ?
C8 C9 H9 109.4 . . ?
C9 C10 C4 109.54(12) . . ?
C9 C10 H10A 109.8 . . ?
C4 C10 H10A 109.8 . . ?
C9 C10 H10B 109.8 . . ?
C4 C10 H10B 109.8 . . ?
H10A C10 H10B 108.2 . . ?
C9 C11 C6 109.82(11) . . ?
C9 C11 H11A 109.7 . . ?
C6 C11 H11A 109.7 . . ?
C9 C11 H11B 109.7 . . ?
C6 C11 H11B 109.7 . . ?
H11A C11 H11B 108.2 . . ?
N3 C12 C13 122.37(14) . . ?
N3 C12 H12 118.8 . . ?
C13 C12 H12 118.8 . . ?
C14 C13 C18 118.51(13) . . ?
C14 C13 C12 122.80(12) . . ?
C18 C13 C12 118.68(13) . . ?
C15 C14 C13 121.02(13) . . ?
C15 C14 H14 119.5 . . ?
C13 C14 H14 119.5 . . ?
C14 C15 C16 119.63(15) . . ?
C14 C15 H15 120.2 . . ?
C16 C15 H15 120.2 . . ?
C17 C16 C15 120.40(14) . . ?
C17 C16 H16 119.8 . . ?
C15 C16 H16 119.8 . . ?
C16 C17 C18 119.86(12) . . ?
C16 C17 H17 120.1 . . ?
C18 C17 H17 120.1 . . ?
O1 C18 C17 122.24(12) . . ?
O1 C18 C13 117.17(13) . . ?
C17 C18 C13 120.57(14) . . ?

loop_
_geom_bond_atom_site_label_1
_geom_bond_atom_site_label_2
_geom_bond_distance
_geom_bond_site_symmetry_2
_geom_bond_publ_flag
S1 C1 1.6958(16) . ?
O1 C18 1.3597(19) . ?
O1 H1O 0.82(3) . ?
N1 C1 1.330(2) . ?
N1 C2 1.4820(17) . ?
N1 H1N 0.83(2) . ?
N2 C1 1.3627(18) . ?
N2 N3 1.3751(19) . ?
N2 H2N 0.86(2) . ?
N3 C12 1.2828(18) . ?
C2 C3 1.533(2) . ?
C2 C8 1.5327(19) . ?
C2 C7 1.533(2) . ?
C3 C4 1.5362(18) . ?
C3 H3A 0.9900 . ?
C3 H3B 0.9900 . ?
C4 C5 1.529(2) . ?
C4 C10 1.534(2) . ?
C4 H4 1.0000 . ?
C5 C6 1.530(2) . ?
C5 H5A 0.9900 . ?
C5 H5B 0.9900 . ?
C6 C11 1.532(2) . ?
C6 C7 1.5400(18) . ?
C6 H6 1.0000 . ?
C7 H7A 0.9900 . ?
C7 H7B 0.9900 . ?
C8 C9 1.5376(18) . ?
C8 H8A 0.9900 . ?
C8 H8B 0.9900 . ?
C9 C11 1.528(2) . ?
C9 C10 1.529(2) . ?
C9 H9 1.0000 . ?
C10 H10A 0.9900 . ?
C10 H10B 0.9900 . ?
C11 H11A 0.9900 . ?
C11 H11B 0.9900 . ?
C12 C13 1.455(2) . ?
C12 H12 0.9500 . ?
C13 C14 1.396(2) . ?
C13 C18 1.4057(19) . ?
C14 C15 1.382(2) . ?
C14 H14 0.9500 . ?
C15 C16 1.397(2) . ?
C15 H15 0.9500 . ?
C16 C17 1.382(2) . ?
C16 H16 0.9500 . ?
C17 C18 1.389(2) . ?
C17 H17 0.9500 . ?

loop_
_geom_torsion_atom_site_label_1
_geom_torsion_atom_site_label_2
_geom_torsion_atom_site_label_3
_geom_torsion_atom_site_label_4
_geom_torsion
_geom_torsion_site_symmetry_1
_geom_torsion_site_symmetry_2
_geom_torsion_site_symmetry_3
_geom_torsion_site_symmetry_4
_geom_torsion_publ_flag
C1 N2 N3 C12 -173.56(13) . . . . ?
C2 N1 C1 N2 165.91(14) . . . . ?
C2 N1 C1 S1 -15.0(2) . . . . ?
N3 N2 C1 N1 -5.4(2) . . . . ?
N3 N2 C1 S1 175.45(11) . . . . ?
C1 N1 C2 C3 -178.46(15) . . . . ?
C1 N1 C2 C8 -60.9(2) . . . . ?
C1 N1 C2 C7 63.0(2) . . . . ?
N1 C2 C3 C4 178.53(12) . . . . ?
C8 C2 C3 C4 60.11(15) . . . . ?
C7 C2 C3 C4 -60.42(15) . . . . ?
C2 C3 C4 C5 59.98(15) . . . . ?
C2 C3 C4 C10 -59.80(17) . . . . ?
C10 C4 C5 C6 59.97(15) . . . . ?
C3 C4 C5 C6 -59.37(15) . . . . ?
C4 C5 C6 C11 -59.75(14) . . . . ?
C4 C5 C6 C7 60.01(15) . . . . ?
N1 C2 C7 C6 176.90(11) . . . . ?
C3 C2 C7 C6 60.33(14) . . . . ?
C8 C2 C7 C6 -59.31(15) . . . . ?
C5 C6 C7 C2 -60.57(15) . . . . ?
C11 C6 C7 C2 59.53(16) . . . . ?
N1 C2 C8 C9 -175.71(13) . . . . ?
C3 C2 C8 C9 -60.33(15) . . . . ?
C7 C2 C8 C9 59.17(16) . . . . ?
C2 C8 C9 C11 -59.43(15) . . . . ?
C2 C8 C9 C10 60.98(16) . . . . ?
C11 C9 C10 C4 59.07(14) . . . . ?
C8 C9 C10 C4 -60.92(15) . . . . ?
C5 C4 C10 C9 -59.53(14) . . . . ?
C3 C4 C10 C9 60.06(16) . . . . ?
C10 C9 C11 C6 -59.02(14) . . . . ?
C8 C9 C11 C6 60.86(15) . . . . ?
C5 C6 C11 C9 59.23(14) . . . . ?
C7 C6 C11 C9 -60.87(16) . . . . ?
N2 N3 C12 C13 178.28(12) . . . . ?
N3 C12 C13 C14 -11.1(2) . . . . ?
N3 C12 C13 C18 170.45(13) . . . . ?
C18 C13 C14 C15 -0.3(2) . . . . ?
C12 C13 C14 C15 -178.73(13) . . . . ?
C13 C14 C15 C16 0.9(2) . . . . ?
C14 C15 C16 C17 -0.8(2) . . . . ?
C15 C16 C17 C18 0.1(2) . . . . ?
C16 C17 C18 O1 -177.66(13) . . . . ?
C16 C17 C18 C13 0.5(2) . . . . ?
C14 C13 C18 O1 177.84(12) . . . . ?
C12 C13 C18 O1 -3.65(18) . . . . ?
C14 C13 C18 C17 -0.44(19) . . . . ?
C12 C13 C18 C17 178.06(12) . . . . ?
